data_1510166
loop_
_publ_author_name
'Poettgen, R.'
'Henn, R.W.'
'Simon, A.'
'Felser, C.'
'Borrmann, H.'
'Kremer, R.K.'
'Jepsen, O.'

_publ_section_title
;
 Crystal and electronic structures of Sc Au Ge, Ce Au Ge, and Lu Au Ge: a
 transition from two- to three-dimensional (Au Ge) polyanions
;
_journal_name_full 'Journal of Alloys Compd.'
_journal_page_first 170
_journal_page_last 175
_journal_paper_doi 10.1016/0925-8388(95)02069-1
_journal_volume 235
_journal_year 1996
_chemical_formula_sum 'Au Ge Lu'
_chemical_name_systematic 'Lu Au Ge'
_space_group_IT_number 186
_symmetry_space_group_name_Hall 'P 6c -2c'
_symmetry_space_group_name_H-M 'P 63 m c'
_cell_angle_alpha 90
_cell_angle_beta 90
_cell_angle_gamma 120
_cell_formula_units_Z 2
_cell_length_a 4.3775
_cell_length_b 4.3775
_cell_length_c 7.1138
_cell_volume 118.055
_citation_journal_id_ASTM JALCEU
_cod_data_source_file gold_223.cif
_cod_data_source_block Au1Ge1Lu1
_cod_original_cell_volume 118.0551
_cod_original_formula_sum 'Au1 Ge1 Lu1'
_cod_database_code 1510166

loop_
_symmetry_equiv_pos_as_xyz
x,y,z
x-y,x,z+1/2
-y,x-y,z
-x,-y,z+1/2
-x+y,-x,z
y,-x+y,z+1/2
y,x,z+1/2
-x+y,y,z
-x,-x+y,z+1/2
-y,-x,z
x-y,-y,z+1/2
x,x-y,z

loop_
_atom_site_label
_atom_site_type_symbol
_atom_site_fract_x
_atom_site_fract_y
_atom_site_fract_z
_atom_site_occupancy
_atom_site_U_iso_or_equiv
Ge1 Ge 0.3333 0.6667 0.2886 1 0.0
Lu1 Lu 0 0 0.9941 1 0.0
Au1 Au 0.3333 0.6667 0.7 1 0.0
